data_4101526
loop_
_publ_author_name
'Wright, Vincent A'
'Patrick, Brian O'
'Schneider, Celine'
'Gates, Derek P'

_publ_section_title
;
 Phosphorus copies of PPV: pi-conjugated polymers and molecules
 composed of alternating phenylene and phosphaalkene moieties.
;
_journal_issue 27
_journal_name_full 'Journal of the American Chemical Society'
_journal_page_first 8836
_journal_page_last 8844
_journal_paper_doi 10.1021/ja060816l
_journal_volume 128
_journal_year 2006
_chemical_formula_sum 'C30 H40 O2 P2 Si2'
_chemical_formula_weight 550.74
_chemical_name_systematic
;
 ?
;
_space_group_IT_number 14
_symmetry_cell_setting monoclinic
_symmetry_space_group_name_Hall '-P 2yn'
_symmetry_space_group_name_H-M 'P 1 21/n 1'
_atom_sites_solution_hydrogens geom
_atom_sites_solution_primary direct
_atom_sites_solution_secondary difmap
_audit_creation_method SHELXL-97
_cell_angle_alpha 90.00
_cell_angle_beta 94.190(4)
_cell_angle_gamma 90.00
_cell_formula_units_Z 2
_cell_length_a 9.7690(12)
_cell_length_b 9.0886(8)
_cell_length_c 17.490(2)
_cell_measurement_reflns_used 9110
_cell_measurement_temperature 173(2)
_cell_measurement_theta_max 27.68
_cell_measurement_theta_min 2.32
_cell_volume 1548.7(3)
_computing_structure_refinement 'SHELXL-97 (Sheldrick, 1997)'
_diffrn_ambient_temperature 173(2)
_diffrn_measured_fraction_theta_full 0.995
_diffrn_measured_fraction_theta_max 0.995
_diffrn_measurement_device_type 'Bruker X8 APEX'
_diffrn_measurement_method 'area detector'
_diffrn_radiation_monochromator graphite
_diffrn_radiation_source 'fine-focus sealed tube'
_diffrn_radiation_type MoK\a
_diffrn_radiation_wavelength 0.71073
_diffrn_reflns_av_R_equivalents 0.0316
_diffrn_reflns_av_sigmaI/netI 0.0202
_diffrn_reflns_limit_h_max 12
_diffrn_reflns_limit_h_min -12
_diffrn_reflns_limit_k_max 11
_diffrn_reflns_limit_k_min -8
_diffrn_reflns_limit_l_max 22
_diffrn_reflns_limit_l_min -22
_diffrn_reflns_number 31411
_diffrn_reflns_theta_full 27.89
_diffrn_reflns_theta_max 27.89
_diffrn_reflns_theta_min 2.47
_exptl_absorpt_coefficient_mu 0.242
_exptl_absorpt_correction_T_max 0.930
_exptl_absorpt_correction_T_min 0.768
_exptl_absorpt_correction_type multi-scan
_exptl_crystal_colour yellow
_exptl_crystal_density_diffrn 1.181
_exptl_crystal_density_method 'not measured'
_exptl_crystal_description irregular
_exptl_crystal_F_000 588
_exptl_crystal_size_max 0.30
_exptl_crystal_size_mid 0.20
_exptl_crystal_size_min 0.10
_refine_diff_density_max 0.950
_refine_diff_density_min -0.283
_refine_diff_density_rms 0.067
_refine_ls_extinction_method none
_refine_ls_goodness_of_fit_ref 1.050
_refine_ls_hydrogen_treatment constr
_refine_ls_matrix_type full
_refine_ls_number_parameters 168
_refine_ls_number_reflns 3671
_refine_ls_number_restraints 0
_refine_ls_restrained_S_all 1.050
_refine_ls_R_factor_all 0.0589
_refine_ls_R_factor_gt 0.0475
_refine_ls_shift/su_max 0.000
_refine_ls_shift/su_mean 0.000
_refine_ls_structure_factor_coef Fsqd
_refine_ls_weighting_details 'calc w=1/[\s^2^(Fo^2^)+(0.0709P)^2^+1.0856P] where P=(Fo^2^+2Fc^2^)/3'
_refine_ls_weighting_scheme calc
_refine_ls_wR_factor_gt 0.1281
_refine_ls_wR_factor_ref 0.1378
_reflns_number_gt 3024
_reflns_number_total 3671
_reflns_threshold_expression >2sigma(I)
_cod_data_source_file ja060816lsi20060202_104107.cif
_cod_data_source_block dg017
_cod_original_sg_symbol_H-M 'P 21/n'
_cod_database_code 4101526

loop_
_symmetry_equiv_pos_as_xyz
'x, y, z'
'-x+1/2, y+1/2, -z+1/2'
'-x, -y, -z'
'x-1/2, -y-1/2, z-1/2'

loop_
_atom_site_label
_atom_site_type_symbol
_atom_site_fract_x
_atom_site_fract_y
_atom_site_fract_z
_atom_site_U_iso_or_equiv
_atom_site_adp_type
_atom_site_occupancy
_atom_site_symmetry_multiplicity
_atom_site_calc_flag
_atom_site_refinement_flags
C1 C 0.05118(19) 1.0430(2) 0.29262(11) 0.0300(4) Uani 1 1 d .
C2 C 0.0309(2) 1.1560(2) 0.23885(12) 0.0384(5) Uani 1 1 d .
H2 H 0.0947 1.2349 0.2387 0.046 Uiso 1 1 calc R
C3 C -0.0819(2) 1.1538(3) 0.18546(13) 0.0459(5) Uani 1 1 d .
H3 H -0.0945 1.2311 0.1491 0.055 Uiso 1 1 calc R
C4 C -0.1753(2) 1.0406(3) 0.18497(13) 0.0450(5) Uani 1 1 d .
H4 H -0.2523 1.0399 0.1485 0.054 Uiso 1 1 calc R
C5 C -0.1566(2) 0.9273(3) 0.23800(13) 0.0418(5) Uani 1 1 d .
H5 H -0.2209 0.8489 0.2379 0.050 Uiso 1 1 calc R
C6 C -0.0442(2) 0.9287(2) 0.29103(12) 0.0372(4) Uani 1 1 d .
H6 H -0.0318 0.8504 0.3269 0.045 Uiso 1 1 calc R
C7 C 0.17360(19) 1.0463(2) 0.34831(11) 0.0295(4) Uani 1 1 d .
O1 O 0.22813(14) 1.18258(14) 0.36131(8) 0.0320(3) Uani 1 1 d .
C8 C 0.0528(3) 1.4298(3) 0.38613(17) 0.0673(8) Uani 1 1 d .
H8A H 0.0855 1.4881 0.3440 0.101 Uiso 1 1 calc R
H8B H 0.0242 1.4959 0.4263 0.101 Uiso 1 1 calc R
H8C H -0.0254 1.3694 0.3669 0.101 Uiso 1 1 calc R
C9 C 0.1377(3) 1.2158(3) 0.51335(13) 0.0492(6) Uani 1 1 d .
H9A H 0.0618 1.1484 0.4990 0.074 Uiso 1 1 calc R
H9B H 0.1072 1.2896 0.5493 0.074 Uiso 1 1 calc R
H9C H 0.2149 1.1602 0.5378 0.074 Uiso 1 1 calc R
C10 C 0.3542(3) 1.4120(3) 0.4453(2) 0.0684(8) Uani 1 1 d .
H10A H 0.4241 1.3469 0.4700 0.103 Uiso 1 1 calc R
H10B H 0.3387 1.4953 0.4791 0.103 Uiso 1 1 calc R
H10C H 0.3856 1.4484 0.3968 0.103 Uiso 1 1 calc R
C11 C 0.2748(2) 0.8325(3) 0.55919(13) 0.0425(5) Uani 1 1 d .
H11A H 0.3132 0.7475 0.5878 0.064 Uiso 1 1 calc R
H11B H 0.2121 0.7983 0.5166 0.064 Uiso 1 1 calc R
H11C H 0.2245 0.8947 0.5933 0.064 Uiso 1 1 calc R
C12 C 0.39042(19) 0.9209(2) 0.52790(11) 0.0323(4) Uani 1 1 d .
C13 C 0.38966(19) 0.9549(2) 0.44890(11) 0.0309(4) Uani 1 1 d .
C14 C 0.50098(19) 1.0324(2) 0.42091(11) 0.0315(4) Uani 1 1 d .
C15 C 0.5072(2) 1.0655(3) 0.33627(12) 0.0394(5) Uani 1 1 d .
H15A H 0.4930 1.1711 0.3274 0.059 Uiso 1 1 calc R
H15B H 0.4354 1.0099 0.3068 0.059 Uiso 1 1 calc R
H15C H 0.5973 1.0370 0.3199 0.059 Uiso 1 1 calc R
Si1 Si 0.19265(6) 1.30904(6) 0.42621(3) 0.03430(17) Uani 1 1 d .
P1 P 0.24488(5) 0.88803(6) 0.38475(3) 0.03560(16) Uani 1 1 d .

loop_
_atom_site_aniso_label
_atom_site_aniso_U_11
_atom_site_aniso_U_22
_atom_site_aniso_U_33
_atom_site_aniso_U_23
_atom_site_aniso_U_13
_atom_site_aniso_U_12
C1 0.0300(9) 0.0302(9) 0.0295(9) -0.0043(7) 0.0001(7) 0.0005(7)
C2 0.0408(11) 0.0346(10) 0.0383(11) 0.0007(8) -0.0068(8) -0.0044(9)
C3 0.0510(13) 0.0420(12) 0.0420(12) 0.0028(10) -0.0137(10) 0.0015(10)
C4 0.0372(11) 0.0513(13) 0.0443(12) -0.0084(10) -0.0115(9) 0.0011(10)
C5 0.0353(10) 0.0432(12) 0.0464(12) -0.0093(10) 0.0001(9) -0.0095(9)
C6 0.0358(10) 0.0368(10) 0.0387(10) -0.0073(8) -0.0003(8) -0.0043(8)
C7 0.0302(9) 0.0277(9) 0.0302(9) -0.0027(7) -0.0002(7) -0.0010(7)
O1 0.0317(7) 0.0268(7) 0.0368(7) -0.0022(5) -0.0026(5) -0.0025(5)
C8 0.084(2) 0.0602(17) 0.0550(15) -0.0070(13) -0.0122(14) 0.0403(16)
C9 0.0609(15) 0.0459(13) 0.0410(12) -0.0042(10) 0.0039(10) 0.0108(11)
C10 0.0616(17) 0.0544(16) 0.088(2) -0.0258(15) -0.0005(15) -0.0221(14)
C11 0.0349(10) 0.0467(12) 0.0454(12) 0.0129(10) -0.0015(9) -0.0043(9)
C12 0.0293(9) 0.0283(9) 0.0391(10) 0.0063(8) 0.0003(7) 0.0050(7)
C13 0.0306(9) 0.0251(9) 0.0360(10) 0.0023(7) -0.0031(7) 0.0053(7)
C14 0.0321(9) 0.0277(9) 0.0343(9) 0.0040(7) 0.0005(7) 0.0073(7)
C15 0.0390(10) 0.0449(12) 0.0345(10) 0.0035(9) 0.0028(8) 0.0006(9)
Si1 0.0349(3) 0.0286(3) 0.0380(3) -0.0047(2) -0.0072(2) 0.0023(2)
P1 0.0377(3) 0.0268(3) 0.0409(3) 0.0012(2) -0.0062(2) 0.0000(2)

loop_
_atom_type_symbol
_atom_type_description
_atom_type_scat_dispersion_real
_atom_type_scat_dispersion_imag
_atom_type_scat_source
C C 0.0033 0.0016 'International Tables Vol C Tables 4.2.6.8 and 6.1.1.4'
H H 0.0000 0.0000 'International Tables Vol C Tables 4.2.6.8 and 6.1.1.4'
P P 0.1023 0.0942 'International Tables Vol C Tables 4.2.6.8 and 6.1.1.4'
Si Si 0.0817 0.0704 'International Tables Vol C Tables 4.2.6.8 and 6.1.1.4'
O O 0.0106 0.0060 'International Tables Vol C Tables 4.2.6.8 and 6.1.1.4'

loop_
_geom_angle_atom_site_label_1
_geom_angle_atom_site_label_2
_geom_angle_atom_site_label_3
_geom_angle
_geom_angle_site_symmetry_1
C6 C1 C2 118.24(18) .
C6 C1 C7 122.17(18) .
C2 C1 C7 119.58(17) .
C3 C2 C1 120.5(2) .
C3 C2 H2 119.8 .
C1 C2 H2 119.8 .
C4 C3 C2 120.5(2) .
C4 C3 H3 119.7 .
C2 C3 H3 119.7 .
C3 C4 C5 119.7(2) .
C3 C4 H4 120.1 .
C5 C4 H4 120.1 .
C6 C5 C4 120.0(2) .
C6 C5 H5 120.0 .
C4 C5 H5 120.0 .
C5 C6 C1 121.0(2) .
C5 C6 H6 119.5 .
C1 C6 H6 119.5 .
O1 C7 C1 114.48(16) .
O1 C7 P1 124.22(14) .
C1 C7 P1 121.05(14) .
C7 O1 Si1 129.94(13) .
Si1 C8 H8A 109.5 .
Si1 C8 H8B 109.5 .
H8A C8 H8B 109.5 .
Si1 C8 H8C 109.5 .
H8A C8 H8C 109.5 .
H8B C8 H8C 109.5 .
Si1 C9 H9A 109.5 .
Si1 C9 H9B 109.5 .
H9A C9 H9B 109.5 .
Si1 C9 H9C 109.5 .
H9A C9 H9C 109.5 .
H9B C9 H9C 109.5 .
Si1 C10 H10A 109.5 .
Si1 C10 H10B 109.5 .
H10A C10 H10B 109.5 .
Si1 C10 H10C 109.5 .
H10A C10 H10C 109.5 .
H10B C10 H10C 109.5 .
C12 C11 H11A 109.5 .
C12 C11 H11B 109.5 .
H11A C11 H11B 109.5 .
C12 C11 H11C 109.5 .
H11A C11 H11C 109.5 .
H11B C11 H11C 109.5 .
C14 C12 C13 120.44(18) 3_676
C14 C12 C11 118.51(18) 3_676
C13 C12 C11 121.05(18) .
C14 C13 C12 119.86(17) .
C14 C13 P1 121.96(15) .
C12 C13 P1 118.11(15) .
C12 C14 C13 119.67(17) 3_676
C12 C14 C15 118.72(18) 3_676
C13 C14 C15 121.61(18) .
C14 C15 H15A 109.5 .
C14 C15 H15B 109.5 .
H15A C15 H15B 109.5 .
C14 C15 H15C 109.5 .
H15A C15 H15C 109.5 .
H15B C15 H15C 109.5 .
O1 Si1 C10 104.76(11) .
O1 Si1 C8 109.58(10) .
C10 Si1 C8 111.47(16) .
O1 Si1 C9 109.31(9) .
C10 Si1 C9 112.23(14) .
C8 Si1 C9 109.37(14) .
C7 P1 C13 102.94(9) .

loop_
_geom_bond_atom_site_label_1
_geom_bond_atom_site_label_2
_geom_bond_distance
_geom_bond_site_symmetry_2
C1 C6 1.394(3) .
C1 C2 1.397(3) .
C1 C7 1.487(2) .
C2 C3 1.392(3) .
C2 H2 0.9500 .
C3 C4 1.374(3) .
C3 H3 0.9500 .
C4 C5 1.389(3) .
C4 H4 0.9500 .
C5 C6 1.385(3) .
C5 H5 0.9500 .
C6 H6 0.9500 .
C7 O1 1.361(2) .
C7 P1 1.7014(19) .
O1 Si1 1.6695(14) .
C8 Si1 1.850(3) .
C8 H8A 0.9800 .
C8 H8B 0.9800 .
C8 H8C 0.9800 .
C9 Si1 1.857(3) .
C9 H9A 0.9800 .
C9 H9B 0.9800 .
C9 H9C 0.9800 .
C10 Si1 1.844(3) .
C10 H10A 0.9800 .
C10 H10B 0.9800 .
C10 H10C 0.9800 .
C11 C12 1.520(3) .
C11 H11A 0.9800 .
C11 H11B 0.9800 .
C11 H11C 0.9800 .
C12 C14 1.403(3) 3_676
C12 C13 1.416(3) .
C13 C14 1.413(3) .
C13 P1 1.8432(19) .
C14 C12 1.403(3) 3_676
C14 C15 1.516(3) .
C15 H15A 0.9800 .
C15 H15B 0.9800 .
C15 H15C 0.9800 .

loop_
_geom_torsion_atom_site_label_1
_geom_torsion_atom_site_label_2
_geom_torsion_atom_site_label_3
_geom_torsion_atom_site_label_4
_geom_torsion
_geom_torsion_site_symmetry_1
_geom_torsion_site_symmetry_4
C6 C1 C2 C3 0.2(3) . .
C7 C1 C2 C3 179.0(2) . .
C1 C2 C3 C4 0.2(4) . .
C2 C3 C4 C5 -0.2(4) . .
C3 C4 C5 C6 0.0(4) . .
C4 C5 C6 C1 0.4(3) . .
C2 C1 C6 C5 -0.4(3) . .
C7 C1 C6 C5 -179.28(19) . .
C6 C1 C7 O1 -157.88(18) . .
C2 C1 C7 O1 23.3(3) . .
C6 C1 C7 P1 27.6(3) . .
C2 C1 C7 P1 -151.22(17) . .
C1 C7 O1 Si1 89.72(19) . .
P1 C7 O1 Si1 -95.97(18) . .
C14 C12 C13 C14 2.0(3) 3_676 .
C11 C12 C13 C14 -177.60(18) . .
C14 C12 C13 P1 179.22(14) 3_676 .
C11 C12 C13 P1 -0.4(3) . .
C12 C13 C14 C12 -2.0(3) . 3_676
P1 C13 C14 C12 -179.09(14) . 3_676
C12 C13 C14 C15 177.38(18) . .
P1 C13 C14 C15 0.3(3) . .
C7 O1 Si1 C10 150.91(19) . .
C7 O1 Si1 C8 -89.4(2) . .
C7 O1 Si1 C9 30.46(19) . .
O1 C7 P1 C13 5.98(18) . .
C1 C7 P1 C13 179.93(15) . .
C14 C13 P1 C7 -63.78(17) . .
C12 C13 P1 C7 119.07(16) . .
